data_7115957
loop_
_publ_author_name
'Jiaying Yan'
'Makoto Takakusaki'
'Yufeng Yang'
'Shigeki Mori'
'Bao Zhang'
'Yaqing Feng'
'Masatoshi Ishida'
'Hiroyuki Furuta'

_publ_section_title
;
 Doubly N-confused isophlorin: synthesis, structure and copper
 coordination
;
_journal_name_full Chem.Commun.
_journal_page_first 14593
_journal_paper_doi 10.1039/C4cc06259K
_journal_volume 50
_journal_year 2014
_chemical_formula_moiety 'C56 H20 F20 N4 S2, H2 O'
_chemical_formula_sum 'C56 H22 F20 N4 O S2'
_chemical_formula_weight 1210.89
_space_group_crystal_system monoclinic
_space_group_IT_number 14
_space_group_name_Hall '-P 2yn'
_space_group_name_H-M_alt 'P 1 21/n 1'
_symmetry_space_group_name_Hall '-P 2yn'
_symmetry_space_group_name_H-M 'P 1 21/n 1'
_atom_sites_solution_hydrogens mixed
_atom_sites_solution_primary direct
_atom_sites_solution_secondary difmap
_cell_angle_alpha 90
_cell_angle_beta 111.208(5)
_cell_angle_gamma 90
_cell_formula_units_Z 4
_cell_length_a 17.201(6)
_cell_length_b 15.424(4)
_cell_length_c 19.135(7)
_cell_measurement_reflns_used 7010
_cell_measurement_temperature 123(2)
_cell_measurement_theta_max 27.46
_cell_measurement_theta_min 1.75
_cell_volume 4733(3)
_computing_cell_refinement CrystalClear
_computing_data_collection 'CrystalClear (Rigaku Inc., 2008)'
_computing_data_reduction CrystalClear
_computing_molecular_graphics 'CrystalStructure 4.0'
_computing_publication_material 'CrystalStructure 4.0 (Rigaku, 2010)'
_computing_structure_refinement 'SHELXL97 (Sheldrick, 2008)'
_computing_structure_solution 'SIR2004 (Burla, et al., 2005)'
_diffrn_ambient_temperature 123(2)
_diffrn_detector_area_resol_mean 7.111
_diffrn_measured_fraction_theta_full 0.999
_diffrn_measured_fraction_theta_max 0.995
_diffrn_measurement_device_type 'Rigaku Saturn724'
_diffrn_measurement_method \w
_diffrn_radiation_type MoK\a
_diffrn_radiation_wavelength 0.71075
_diffrn_reflns_av_R_equivalents 0.0738
_diffrn_reflns_av_unetI/netI 0.0713
_diffrn_reflns_Laue_measured_fraction_full 0.999
_diffrn_reflns_Laue_measured_fraction_max 0.995
_diffrn_reflns_limit_h_max 22
_diffrn_reflns_limit_h_min -19
_diffrn_reflns_limit_k_max 17
_diffrn_reflns_limit_k_min -20
_diffrn_reflns_limit_l_max 24
_diffrn_reflns_limit_l_min -24
_diffrn_reflns_number 37458
_diffrn_reflns_point_group_measured_fraction_full 0.999
_diffrn_reflns_point_group_measured_fraction_max 0.995
_diffrn_reflns_theta_full 25.242
_diffrn_reflns_theta_max 27.542
_diffrn_reflns_theta_min 1.366
_diffrn_source 'Varimax 50 kV 40 mA Rotating anode'
_exptl_absorpt_coefficient_mu 0.242
_exptl_absorpt_correction_T_max 0.995
_exptl_absorpt_correction_T_min 0.819
_exptl_absorpt_correction_type multi-scan
_exptl_absorpt_process_details 'REQAB (Rigaku, 1998)'
_exptl_crystal_colour brown
_exptl_crystal_density_diffrn 1.699
_exptl_crystal_density_method 'not measured'
_exptl_crystal_description platelet
_exptl_crystal_F_000 2424
_exptl_crystal_size_max 0.150
_exptl_crystal_size_mid 0.060
_exptl_crystal_size_min 0.020
_refine_diff_density_max 0.498
_refine_diff_density_min -0.493
_refine_diff_density_rms 0.073
_refine_ls_extinction_method none
_refine_ls_goodness_of_fit_ref 1.073
_refine_ls_hydrogen_treatment mixed
_refine_ls_matrix_type full
_refine_ls_number_parameters 854
_refine_ls_number_reflns 10844
_refine_ls_number_restraints 306
_refine_ls_restrained_S_all 1.063
_refine_ls_R_factor_all 0.1507
_refine_ls_R_factor_gt 0.0820
_refine_ls_shift/su_max 0.000
_refine_ls_shift/su_mean 0.000
_refine_ls_structure_factor_coef Fsqd
_refine_ls_weighting_details
;
 w=1/[\s^2^(Fo^2^)+(0.0800P)^2^+3.0000P]
 where P=(Fo^2^+2Fc^2^)/3
;
_refine_ls_weighting_scheme calc
_refine_ls_wR_factor_gt 0.1922
_refine_ls_wR_factor_ref 0.2284
_reflns_Friedel_coverage 0.000
_reflns_number_gt 5376
_reflns_number_total 10844
_reflns_threshold_expression 'I > 2\s(I)'
_cod_data_source_file c4cc06259k2.cif
_cod_data_source_block kusa-NCFP-thiol
_cod_database_code 7115957
_shelx_space_group_comment
;
The symmetry employed for this shelxl refinement is uniquely defined
by the following loop, which should always be used as a source of
symmetry information in preference to the above space-group names.
They are only intended as comments.
;
_shelx_estimated_absorpt_t_min 0.965
_shelx_estimated_absorpt_t_max 0.995
_shelxl_version_number 2013-2

loop_
_space_group_symop_operation_xyz
'x, y, z'
'-x+1/2, y+1/2, -z+1/2'
'-x, -y, -z'
'x-1/2, -y-1/2, z-1/2'

loop_
_atom_site_label
_atom_site_type_symbol
_atom_site_fract_x
_atom_site_fract_y
_atom_site_fract_z
_atom_site_U_iso_or_equiv
_atom_site_adp_type
_atom_site_occupancy
_atom_site_site_symmetry_order
_atom_site_calc_flag
_atom_site_refinement_flags_posn
_atom_site_refinement_flags_adp
_atom_site_refinement_flags_occupancy
_atom_site_disorder_assembly
_atom_site_disorder_group
S1 S 0.32359(8) 0.08093(9) 0.26676(7) 0.0625(3) Uani 1 1 d . . . . .
S2 S -0.04728(7) -0.04533(8) 0.59470(7) 0.0600(3) Uani 1 1 d . . . . .
F1 F 0.26248(15) -0.16946(19) 0.25707(16) 0.0721(8) Uani 1 1 d . . . . .
F2 F 0.35227(18) -0.2120(2) 0.17228(17) 0.0791(9) Uani 1 1 d . . . . .
F3 F 0.51387(17) -0.16306(18) 0.21361(17) 0.0742(8) Uani 1 1 d . . . . .
F4 F 0.59071(15) -0.08203(18) 0.34797(16) 0.0702(8) Uani 1 1 d . . . . .
F5 F 0.50303(15) -0.04403(18) 0.43623(15) 0.0654(7) Uani 1 1 d . . . . .
F11 F -0.01401(17) 0.1861(2) 0.59849(17) 0.0771(8) Uani 1 1 d . . . . .
F12 F -0.10401(18) 0.2123(2) 0.68583(18) 0.0806(9) Uani 1 1 d . . . . .
F13 F -0.0514(2) 0.1469(2) 0.82611(19) 0.0870(10) Uani 1 1 d . . . . .
F14 F 0.09505(19) 0.0530(2) 0.87981(18) 0.0855(9) Uani 1 1 d . . . . .
F15 F 0.17823(16) 0.01722(19) 0.78832(16) 0.0692(7) Uani 1 1 d . . . . .
F16 F 0.10698(19) -0.34588(17) 0.43020(18) 0.0743(8) Uani 1 1 d . . . . .
F17 F 0.0692(2) -0.5042(2) 0.4633(2) 0.1023(11) Uani 1 1 d . . . . .
F18 F 0.1024(3) -0.5505(2) 0.6072(3) 0.1206(14) Uani 1 1 d . . . . .
F19 F 0.1659(2) -0.4316(2) 0.7197(2) 0.1024(12) Uani 1 1 d . . . . .
F20 F 0.20520(18) -0.2722(2) 0.68684(17) 0.0806(9) Uani 1 1 d . . . . .
O1W O -0.0394(4) -0.2854(4) 0.5332(5) 0.155(2) Uani 1 1 d D . . . .
H1OA H -0.089(4) -0.251(5) 0.500(4) 0.186 Uiso 1 1 d D U . . .
H1OB H -0.073(5) -0.317(5) 0.559(5) 0.186 Uiso 1 1 d D U . . .
N1 N 0.2506(2) -0.1295(2) 0.4721(2) 0.0542(9) Uani 1 1 d . . . . .
H1N H 0.2334 -0.0785 0.4814 0.065 Uiso 1 1 calc R U . . .
N2 N 0.2986(2) 0.1569(2) 0.3845(2) 0.0557(9) Uani 1 1 d . . . . .
H2N H 0.2929 0.2078 0.3624 0.067 Uiso 1 1 calc R U . . .
N3 N 0.2092(2) 0.1292(2) 0.5632(2) 0.0508(9) Uani 1 1 d . . . . .
H3N H 0.2094 0.0799 0.5401 0.061 Uiso 1 1 calc R U . . .
N4 N 0.0699(2) -0.1415(2) 0.5675(2) 0.0542(9) Uani 1 1 d . . . . .
H4N H 0.0359 -0.1862 0.5539 0.065 Uiso 1 1 calc R U . . .
C1 C 0.2310(3) -0.2070(3) 0.4980(3) 0.0545(11) Uani 1 1 d . . . . .
C2 C 0.2765(3) -0.2726(3) 0.4724(3) 0.0627(12) Uani 1 1 d . . . . .
H2 H 0.2779 -0.3328 0.4830 0.075 Uiso 1 1 calc R U . . .
C3 C 0.3162(3) -0.2340(3) 0.4313(3) 0.0632(13) Uani 1 1 d . . . . .
H3 H 0.3488 -0.2627 0.4075 0.076 Uiso 1 1 calc R U . . .
C4 C 0.3008(3) -0.1415(3) 0.4295(3) 0.0561(11) Uani 1 1 d . . . . .
C5 C 0.3311(2) -0.0782(3) 0.3967(3) 0.0518(11) Uani 1 1 d . . . . .
C6 C 0.3175(2) 0.0144(3) 0.4051(3) 0.0512(10) Uani 1 1 d . . . . .
C7 C 0.3145(3) 0.0803(3) 0.3547(3) 0.0562(11) Uani 1 1 d . . . . .
C8 C 0.3040(2) 0.0542(3) 0.4678(2) 0.0499(10) Uani 1 1 d . . . . .
H8 H 0.3028 0.0250 0.5111 0.060 Uiso 1 1 calc R U . . .
C9 C 0.2929(3) 0.1425(3) 0.4541(3) 0.0509(10) Uani 1 1 d . . . . .
C10 C 0.2821(3) 0.2147(3) 0.4995(3) 0.0549(11) Uani 1 1 d D . . . .
C11 C 0.2451(3) 0.2050(3) 0.5514(3) 0.0525(11) Uani 1 1 d . . . . .
C12 C 0.2340(3) 0.2667(3) 0.6047(3) 0.0592(12) Uani 1 1 d . . . . .
H12 H 0.2544 0.3245 0.6118 0.071 Uiso 1 1 calc R U . . .
C13 C 0.1909(3) 0.2294(3) 0.6418(3) 0.0569(11) Uani 1 1 d . . . . .
H13 H 0.1747 0.2567 0.6789 0.068 Uiso 1 1 calc R U . . .
C14 C 0.1723(2) 0.1408(3) 0.6169(2) 0.0503(10) Uani 1 1 d . . . . .
C15 C 0.1293(2) 0.0780(3) 0.6379(2) 0.0498(10) Uani 1 1 d . . . . .
C16 C 0.1212(2) -0.0105(3) 0.6091(2) 0.0494(10) Uani 1 1 d . . . . .
C17 C 0.0515(3) -0.0644(3) 0.5928(3) 0.0535(11) Uani 1 1 d . . . . .
C18 C 0.1824(3) -0.0597(3) 0.5914(3) 0.0521(11) Uani 1 1 d . . . . .
H18 H 0.2366 -0.0403 0.5965 0.063 Uiso 1 1 calc R U . . .
C19 C 0.1492(3) -0.1394(3) 0.5661(3) 0.0531(11) Uani 1 1 d . . . . .
C20 C 0.1840(3) -0.2162(3) 0.5405(3) 0.0545(11) Uani 1 1 d . . . . .
C21 C 0.3801(3) -0.1042(3) 0.3502(3) 0.0517(11) Uani 1 1 d . . . . .
C22 C 0.3438(3) -0.1490(3) 0.2824(3) 0.0567(11) Uani 1 1 d . . . . .
C23 C 0.3890(3) -0.1690(3) 0.2376(3) 0.0592(12) Uani 1 1 d . . . . .
C24 C 0.4709(3) -0.1446(3) 0.2580(3) 0.0589(12) Uani 1 1 d . . . . .
C25 C 0.5096(3) -0.1036(3) 0.3257(3) 0.0554(11) Uani 1 1 d . . . . .
C26 C 0.4646(3) -0.0846(3) 0.3710(3) 0.0538(11) Uani 1 1 d . . . . .
C27 C 0.4313(3) 0.1072(3) 0.2900(3) 0.0605(12) Uani 1 1 d . . . . .
C28 C 0.4633(3) 0.0936(3) 0.2332(3) 0.0695(14) Uani 1 1 d . . . . .
H28 H 0.4293 0.0693 0.1866 0.083 Uiso 1 1 calc R U . . .
C29 C 0.5469(4) 0.1164(4) 0.2462(4) 0.0820(17) Uani 1 1 d . . . . .
H29 H 0.5690 0.1073 0.2079 0.098 Uiso 1 1 calc R U . . .
C30 C 0.5956(3) 0.1509(4) 0.3121(4) 0.0748(15) Uani 1 1 d . . . . .
H30 H 0.6514 0.1672 0.3199 0.090 Uiso 1 1 calc R U . . .
C31 C 0.5639(3) 0.1627(4) 0.3689(3) 0.0774(15) Uani 1 1 d . . . . .
H31 H 0.5986 0.1857 0.4159 0.093 Uiso 1 1 calc R U . . .
C32 C 0.4824(3) 0.1411(3) 0.3573(3) 0.0681(13) Uani 1 1 d . . . . .
H32 H 0.4614 0.1498 0.3964 0.082 Uiso 1 1 calc R U . . .
C33 C 0.3025(8) 0.3056(7) 0.4827(13) 0.065(4) Uani 0.614(9) 1 d D U P A 1
C34 C 0.2452(8) 0.3736(7) 0.4622(9) 0.074(4) Uani 0.614(9) 1 d D U P A 1
C35 C 0.2669(8) 0.4543(6) 0.4446(6) 0.076(3) Uani 0.614(9) 1 d D U P A 1
C36 C 0.3455(9) 0.4685(6) 0.4465(7) 0.075(3) Uani 0.614(9) 1 d D U P A 1
C37 C 0.4055(7) 0.4032(7) 0.4661(7) 0.077(3) Uani 0.614(9) 1 d D U P A 1
C38 C 0.3804(7) 0.3232(7) 0.4823(9) 0.064(3) Uani 0.614(9) 1 d D U P A 1
F6 F 0.1670(6) 0.3614(7) 0.4592(8) 0.086(3) Uani 0.614(9) 1 d D U P A 1
F7 F 0.2140(6) 0.5186(3) 0.4257(3) 0.090(2) Uani 0.614(9) 1 d D U P A 1
F8 F 0.3677(5) 0.5481(3) 0.4298(4) 0.100(3) Uani 0.614(9) 1 d D U P A 1
F9 F 0.4830(5) 0.4163(4) 0.4688(4) 0.089(2) Uani 0.614(9) 1 d D U P A 1
F10 F 0.4401(7) 0.2605(6) 0.5026(7) 0.072(3) Uani 0.614(9) 1 d D U P A 1
C33A C 0.3251(10) 0.2945(9) 0.4880(18) 0.048(4) Uani 0.386(9) 1 d D U P A 2
C34A C 0.2830(10) 0.3737(9) 0.4730(11) 0.054(4) Uani 0.386(9) 1 d D U P A 2
C36A C 0.3150(10) 0.4454(8) 0.4520(10) 0.060(4) Uani 0.386(9) 1 d D U P A 2
C35A C 0.3941(12) 0.4435(11) 0.4527(13) 0.076(5) Uani 0.386(9) 1 d D U P A 2
C37A C 0.4426(9) 0.3687(10) 0.4731(9) 0.067(4) Uani 0.386(9) 1 d D U P A 2
C38A C 0.4045(10) 0.2991(11) 0.4907(12) 0.050(4) Uani 0.386(9) 1 d D U P A 2
F6A F 0.2023(8) 0.3780(9) 0.4689(10) 0.063(3) Uani 0.386(9) 1 d D U P A 2
F7A F 0.2748(6) 0.5177(5) 0.4318(6) 0.079(3) Uani 0.386(9) 1 d D U P A 2
F8A F 0.4300(7) 0.5108(7) 0.4329(6) 0.108(4) Uani 0.386(9) 1 d D U P A 2
F9A F 0.5225(5) 0.3632(8) 0.4768(6) 0.091(3) Uani 0.386(9) 1 d D U P A 2
F10A F 0.4533(11) 0.2257(10) 0.5131(12) 0.063(3) Uani 0.386(9) 1 d D U P A 2
C39 C 0.0861(3) 0.1021(3) 0.6907(3) 0.0550(11) Uani 1 1 d . . . . .
C40 C 0.0139(3) 0.1532(3) 0.6675(3) 0.0589(12) Uani 1 1 d . . . . .
C41 C -0.0323(3) 0.1679(3) 0.7123(3) 0.0653(13) Uani 1 1 d . . . . .
C42 C -0.0057(3) 0.1337(3) 0.7830(3) 0.0655(13) Uani 1 1 d . . . . .
C43 C 0.0674(3) 0.0859(3) 0.8098(3) 0.0659(13) Uani 1 1 d . . . . .
C44 C 0.1102(3) 0.0688(3) 0.7628(3) 0.0558(11) Uani 1 1 d . . . . .
C45 C -0.0387(3) -0.0820(3) 0.6848(3) 0.0557(11) Uani 1 1 d . . . . .
C46 C -0.1028(3) -0.0600(4) 0.7099(3) 0.0758(15) Uani 1 1 d . . . . .
H46 H -0.1488 -0.0269 0.6787 0.091 Uiso 1 1 calc R U . . .
C47 C -0.0999(4) -0.0857(5) 0.7790(3) 0.098(2) Uani 1 1 d . . . . .
H47 H -0.1445 -0.0713 0.7949 0.118 Uiso 1 1 calc R U . . .
C48 C -0.0333(4) -0.1322(4) 0.8257(3) 0.0845(17) Uani 1 1 d . . . . .
H48 H -0.0326 -0.1501 0.8734 0.101 Uiso 1 1 calc R U . . .
C49 C 0.0311(3) -0.1525(3) 0.8044(3) 0.0723(14) Uani 1 1 d . . . . .
H49 H 0.0781 -0.1824 0.8379 0.087 Uiso 1 1 calc R U . . .
C50 C 0.0286(3) -0.1293(3) 0.7325(3) 0.0637(13) Uani 1 1 d . . . . .
H50 H 0.0727 -0.1458 0.7165 0.076 Uiso 1 1 calc R U . . .
C51 C 0.1605(3) -0.3030(3) 0.5577(3) 0.0564(11) Uani 1 1 d . . . . .
C52 C 0.1249(3) -0.3648(3) 0.5035(3) 0.0665(13) Uani 1 1 d . . . . .
C53 C 0.1049(4) -0.4475(4) 0.5195(4) 0.0789(16) Uani 1 1 d . . . . .
C54 C 0.1200(4) -0.4696(4) 0.5916(4) 0.0817(17) Uani 1 1 d . . . . .
C55 C 0.1510(3) -0.4099(4) 0.6467(4) 0.0773(16) Uani 1 1 d . . . . .
C56 C 0.1719(3) -0.3282(4) 0.6306(3) 0.0636(13) Uani 1 1 d . . . . .

loop_
_atom_site_aniso_label
_atom_site_aniso_U_11
_atom_site_aniso_U_22
_atom_site_aniso_U_33
_atom_site_aniso_U_23
_atom_site_aniso_U_13
_atom_site_aniso_U_12
S1 0.0694(7) 0.0753(8) 0.0492(7) 0.0013(6) 0.0292(6) 0.0050(6)
S2 0.0550(6) 0.0765(8) 0.0540(8) -0.0030(6) 0.0263(5) 0.0060(5)
F1 0.0606(16) 0.096(2) 0.067(2) -0.0168(16) 0.0311(14) -0.0115(14)
F2 0.0875(19) 0.097(2) 0.065(2) -0.0276(17) 0.0423(16) -0.0221(16)
F3 0.0884(18) 0.0823(19) 0.077(2) -0.0207(16) 0.0603(17) -0.0090(15)
F4 0.0574(16) 0.089(2) 0.070(2) -0.0149(16) 0.0307(13) 0.0005(13)
F5 0.0588(14) 0.0823(19) 0.0568(18) -0.0179(15) 0.0231(13) 0.0037(13)
F11 0.0827(18) 0.092(2) 0.066(2) 0.0052(17) 0.0382(16) 0.0308(15)
F12 0.0806(18) 0.089(2) 0.088(2) -0.0008(18) 0.0493(17) 0.0260(16)
F13 0.113(2) 0.086(2) 0.097(3) -0.0001(18) 0.080(2) 0.0117(17)
F14 0.104(2) 0.104(2) 0.058(2) 0.0112(17) 0.0406(17) 0.0056(17)
F15 0.0683(16) 0.0837(19) 0.0585(18) 0.0119(15) 0.0263(13) 0.0075(14)
F16 0.104(2) 0.0577(17) 0.066(2) -0.0026(15) 0.0364(16) 0.0023(14)
F17 0.135(3) 0.0574(19) 0.134(3) -0.013(2) 0.072(3) -0.0059(18)
F18 0.164(3) 0.069(2) 0.168(4) 0.046(2) 0.107(3) 0.021(2)
F19 0.106(2) 0.128(3) 0.096(3) 0.053(2) 0.064(2) 0.035(2)
F20 0.0823(19) 0.111(2) 0.0546(19) 0.0134(18) 0.0317(15) 0.0058(17)
O1W 0.139(5) 0.125(5) 0.207(7) 0.035(5) 0.070(5) 0.012(3)
N1 0.062(2) 0.054(2) 0.059(3) -0.0035(19) 0.0356(19) 0.0070(17)
N2 0.062(2) 0.057(2) 0.056(3) 0.0014(19) 0.0308(19) 0.0021(17)
N3 0.060(2) 0.053(2) 0.050(2) -0.0036(17) 0.0317(18) 0.0071(16)
N4 0.061(2) 0.056(2) 0.053(2) -0.0029(19) 0.0305(18) 0.0005(16)
C1 0.061(3) 0.054(3) 0.056(3) 0.001(2) 0.030(2) 0.009(2)
C2 0.073(3) 0.061(3) 0.064(3) 0.005(3) 0.037(3) 0.015(2)
C3 0.075(3) 0.059(3) 0.068(3) -0.004(3) 0.041(3) 0.012(2)
C4 0.062(3) 0.062(3) 0.054(3) -0.001(2) 0.033(2) 0.012(2)
C5 0.046(2) 0.064(3) 0.050(3) -0.006(2) 0.025(2) 0.0057(19)
C6 0.047(2) 0.063(3) 0.050(3) 0.001(2) 0.024(2) 0.0093(19)
C7 0.056(3) 0.064(3) 0.056(3) -0.005(2) 0.029(2) 0.003(2)
C8 0.050(2) 0.060(3) 0.047(3) -0.003(2) 0.0258(19) 0.0046(19)
C9 0.052(2) 0.059(3) 0.048(3) -0.005(2) 0.026(2) 0.0008(19)
C10 0.065(3) 0.053(3) 0.055(3) -0.001(2) 0.032(2) 0.006(2)
C11 0.058(2) 0.053(3) 0.053(3) -0.001(2) 0.028(2) 0.0039(19)
C12 0.069(3) 0.058(3) 0.058(3) -0.007(2) 0.033(2) 0.003(2)
C13 0.064(3) 0.060(3) 0.053(3) -0.004(2) 0.029(2) 0.010(2)
C14 0.048(2) 0.059(3) 0.046(3) -0.003(2) 0.0208(19) 0.0095(19)
C15 0.048(2) 0.061(3) 0.046(3) 0.000(2) 0.0236(19) 0.0083(19)
C16 0.056(2) 0.059(3) 0.041(3) 0.003(2) 0.027(2) 0.0093(19)
C17 0.052(2) 0.066(3) 0.049(3) -0.004(2) 0.027(2) 0.004(2)
C18 0.055(2) 0.058(3) 0.051(3) 0.000(2) 0.027(2) 0.0069(19)
C19 0.057(3) 0.061(3) 0.048(3) 0.007(2) 0.027(2) 0.010(2)
C20 0.063(3) 0.055(3) 0.053(3) -0.003(2) 0.029(2) 0.005(2)
C21 0.050(2) 0.061(3) 0.050(3) -0.004(2) 0.026(2) 0.0053(19)
C22 0.059(3) 0.063(3) 0.056(3) -0.006(2) 0.031(2) 0.000(2)
C23 0.068(3) 0.063(3) 0.054(3) -0.015(2) 0.031(2) -0.009(2)
C24 0.072(3) 0.060(3) 0.059(3) -0.007(2) 0.042(3) 0.001(2)
C25 0.051(3) 0.061(3) 0.060(3) -0.004(2) 0.027(2) 0.002(2)
C26 0.056(3) 0.064(3) 0.042(3) -0.005(2) 0.020(2) 0.008(2)
C27 0.066(3) 0.067(3) 0.060(3) 0.011(3) 0.037(3) 0.011(2)
C28 0.091(4) 0.072(3) 0.060(3) 0.004(3) 0.045(3) 0.006(3)
C29 0.088(4) 0.095(4) 0.086(5) 0.015(4) 0.059(4) 0.015(3)
C30 0.067(3) 0.081(4) 0.082(4) 0.011(3) 0.033(3) 0.003(3)
C31 0.070(3) 0.096(4) 0.070(4) 0.011(3) 0.031(3) 0.007(3)
C32 0.067(3) 0.088(4) 0.058(3) 0.002(3) 0.033(3) 0.005(3)
C33 0.084(7) 0.063(7) 0.064(7) -0.001(5) 0.047(7) 0.009(5)
C34 0.089(9) 0.074(6) 0.069(7) 0.008(5) 0.041(7) 0.012(7)
C35 0.095(7) 0.071(6) 0.069(6) -0.009(5) 0.039(6) 0.010(6)
C36 0.110(8) 0.054(6) 0.074(6) 0.001(5) 0.050(6) 0.000(6)
C37 0.094(7) 0.082(8) 0.072(7) -0.005(6) 0.050(6) 0.015(6)
C38 0.073(7) 0.056(6) 0.073(6) 0.000(5) 0.038(6) 0.014(5)
F6 0.092(6) 0.073(6) 0.107(6) 0.010(5) 0.051(6) 0.026(5)
F7 0.136(6) 0.061(3) 0.079(4) 0.016(3) 0.046(4) 0.032(3)
F8 0.170(7) 0.054(3) 0.100(5) 0.007(3) 0.077(4) -0.004(4)
F9 0.115(5) 0.072(4) 0.104(5) -0.014(4) 0.068(4) -0.019(4)
F10 0.084(7) 0.066(7) 0.074(7) -0.008(6) 0.039(6) -0.007(5)
C33A 0.058(8) 0.041(7) 0.047(7) -0.006(6) 0.022(7) 0.012(6)
C34A 0.062(8) 0.047(7) 0.053(7) -0.003(6) 0.022(7) 0.005(6)
C36A 0.065(9) 0.052(7) 0.069(8) -0.002(6) 0.031(7) -0.013(7)
C35A 0.084(9) 0.069(9) 0.077(9) 0.005(8) 0.031(7) -0.003(8)
C37A 0.067(8) 0.076(8) 0.072(8) 0.008(7) 0.041(6) -0.004(7)
C38A 0.055(9) 0.051(9) 0.051(7) -0.002(8) 0.029(7) -0.004(7)
F6A 0.074(10) 0.046(5) 0.082(7) -0.001(5) 0.043(8) 0.008(6)
F7A 0.065(6) 0.061(5) 0.116(7) 0.015(5) 0.036(5) 0.008(4)
F8A 0.118(8) 0.085(7) 0.143(9) 0.035(6) 0.073(7) 0.001(6)
F9A 0.075(6) 0.093(8) 0.118(8) 0.028(6) 0.050(5) -0.007(5)
F10A 0.061(5) 0.074(10) 0.063(6) 0.011(8) 0.032(4) 0.006(6)
C39 0.062(3) 0.063(3) 0.048(3) -0.001(2) 0.030(2) 0.004(2)
C40 0.075(3) 0.059(3) 0.055(3) 0.000(2) 0.039(3) 0.007(2)
C41 0.079(3) 0.058(3) 0.070(4) -0.003(3) 0.040(3) 0.005(2)
C42 0.088(3) 0.065(3) 0.063(3) -0.003(3) 0.051(3) 0.005(3)
C43 0.081(3) 0.078(3) 0.048(3) 0.006(3) 0.035(3) 0.004(3)
C44 0.055(3) 0.062(3) 0.054(3) -0.001(2) 0.023(2) 0.003(2)
C45 0.047(2) 0.069(3) 0.056(3) -0.005(2) 0.024(2) -0.007(2)
C46 0.060(3) 0.116(5) 0.058(3) -0.006(3) 0.030(3) -0.002(3)
C47 0.063(3) 0.177(7) 0.063(4) -0.016(4) 0.033(3) -0.017(4)
C48 0.086(4) 0.120(5) 0.056(4) -0.003(3) 0.036(3) -0.025(3)
C49 0.077(3) 0.081(4) 0.063(4) 0.018(3) 0.031(3) -0.005(3)
C50 0.066(3) 0.068(3) 0.063(3) -0.001(3) 0.031(3) -0.002(2)
C51 0.064(3) 0.053(3) 0.058(3) 0.006(2) 0.028(2) 0.009(2)
C52 0.086(3) 0.055(3) 0.068(4) 0.005(3) 0.038(3) 0.006(2)
C53 0.096(4) 0.058(3) 0.094(5) 0.001(3) 0.048(4) 0.003(3)
C54 0.099(4) 0.063(4) 0.103(5) 0.025(4) 0.061(4) 0.013(3)
C55 0.083(4) 0.089(4) 0.073(4) 0.035(4) 0.045(3) 0.029(3)
C56 0.064(3) 0.076(4) 0.054(3) 0.010(3) 0.026(2) 0.016(2)

loop_
_atom_type_symbol
_atom_type_description
_atom_type_scat_dispersion_real
_atom_type_scat_dispersion_imag
_atom_type_scat_source
C C 0.0033 0.0016 'International Tables Vol C Tables 4.2.6.8 and 6.1.1.4'
H H 0.0000 0.0000 'International Tables Vol C Tables 4.2.6.8 and 6.1.1.4'
N N 0.0061 0.0033 'International Tables Vol C Tables 4.2.6.8 and 6.1.1.4'
O O 0.0106 0.0060 'International Tables Vol C Tables 4.2.6.8 and 6.1.1.4'
F F 0.0171 0.0103 'International Tables Vol C Tables 4.2.6.8 and 6.1.1.4'
S S 0.1246 0.1234 'International Tables Vol C Tables 4.2.6.8 and 6.1.1.4'

loop_
_geom_angle_atom_site_label_1
_geom_angle_atom_site_label_2
_geom_angle_atom_site_label_3
_geom_angle
C7 S1 C27 102.0(2)
C17 S2 C45 103.2(2)
H1OA O1W H1OB 93(7)
C1 N1 C4 112.1(3)
C1 N1 H1N 124.0
C4 N1 H1N 124.0
C7 N2 C9 110.6(4)
C7 N2 H2N 124.7
C9 N2 H2N 124.7
C11 N3 C14 111.1(3)
C11 N3 H3N 124.4
C14 N3 H3N 124.4
C17 N4 C19 110.2(4)
C17 N4 H4N 124.9
C19 N4 H4N 124.9
C20 C1 N1 125.8(4)
C20 C1 C2 129.8(4)
N1 C1 C2 104.4(4)
C3 C2 C1 109.5(4)
C3 C2 H2 125.2
C1 C2 H2 125.2
C2 C3 C4 108.7(4)
C2 C3 H3 125.6
C4 C3 H3 125.6
C5 C4 N1 126.4(4)
C5 C4 C3 128.3(4)
N1 C4 C3 105.2(4)
C4 C5 C6 123.0(4)
C4 C5 C21 118.5(4)
C6 C5 C21 118.5(4)
C7 C6 C8 106.9(4)
C7 C6 C5 127.2(4)
C8 C6 C5 125.9(4)
N2 C7 C6 107.6(4)
N2 C7 S1 119.5(4)
C6 C7 S1 132.8(4)
C9 C8 C6 108.2(4)
C9 C8 H8 125.9
C6 C8 H8 125.9
N2 C9 C8 106.7(4)
N2 C9 C10 121.1(4)
C8 C9 C10 132.2(4)
C11 C10 C9 122.7(4)
C11 C10 C33A 125.6(12)
C9 C10 C33A 111.3(11)
C11 C10 C33 117.5(8)
C9 C10 C33 119.3(8)
C10 C11 N3 124.4(4)
C10 C11 C12 130.5(4)
N3 C11 C12 105.1(4)
C13 C12 C11 109.3(4)
C13 C12 H12 125.4
C11 C12 H12 125.4
C12 C13 C14 109.5(4)
C12 C13 H13 125.3
C14 C13 H13 125.3
C15 C14 N3 124.2(4)
C15 C14 C13 130.8(4)
N3 C14 C13 104.9(4)
C14 C15 C16 122.7(4)
C14 C15 C39 118.4(4)
C16 C15 C39 118.9(4)
C17 C16 C18 106.0(4)
C17 C16 C15 126.7(4)
C18 C16 C15 127.3(4)
N4 C17 C16 107.9(3)
N4 C17 S2 120.6(3)
C16 C17 S2 131.3(3)
C19 C18 C16 108.2(4)
C19 C18 H18 125.9
C16 C18 H18 125.9
C18 C19 N4 107.7(4)
C18 C19 C20 131.8(4)
N4 C19 C20 120.5(4)
C1 C20 C51 120.3(4)
C1 C20 C19 121.1(4)
C51 C20 C19 118.4(4)
C26 C21 C22 116.1(4)
C26 C21 C5 122.0(4)
C22 C21 C5 121.9(4)
F1 C22 C23 118.0(4)
F1 C22 C21 120.5(4)
C23 C22 C21 121.5(4)
F2 C23 C24 119.0(4)
F2 C23 C22 120.2(4)
C24 C23 C22 120.8(5)
F3 C24 C23 120.4(4)
F3 C24 C25 120.2(4)
C23 C24 C25 119.3(4)
F4 C25 C24 120.3(4)
F4 C25 C26 119.9(4)
C24 C25 C26 119.8(4)
F5 C26 C25 119.0(4)
F5 C26 C21 118.7(4)
C25 C26 C21 122.4(4)
C32 C27 C28 119.1(5)
C32 C27 S1 125.0(4)
C28 C27 S1 115.9(4)
C27 C28 C29 119.2(5)
C27 C28 H28 120.4
C29 C28 H28 120.4
C30 C29 C28 120.8(5)
C30 C29 H29 119.6
C28 C29 H29 119.6
C29 C30 C31 119.7(5)
C29 C30 H30 120.1
C31 C30 H30 120.1
C32 C31 C30 120.4(6)
C32 C31 H31 119.8
C30 C31 H31 119.8
C27 C32 C31 120.8(5)
C27 C32 H32 119.6
C31 C32 H32 119.6
C38 C33 C34 116.3(8)
C38 C33 C10 119.2(8)
C34 C33 C10 124.3(8)
F6 C34 C35 118.3(11)
F6 C34 C33 120.2(10)
C35 C34 C33 121.5(9)
F7 C35 C36 118.2(9)
F7 C35 C34 122.1(10)
C36 C35 C34 119.7(9)
C35 C36 F8 120.2(10)
C35 C36 C37 121.7(8)
F8 C36 C37 118.2(10)
F9 C37 C38 121.2(10)
F9 C37 C36 122.4(9)
C38 C37 C36 116.4(9)
F10 C38 C33 119.8(9)
F10 C38 C37 115.8(10)
C33 C38 C37 124.4(9)
C38A C33A C34A 113.8(11)
C38A C33A C10 125.9(11)
C34A C33A C10 120.3(11)
C36A C34A F6A 117.2(13)
C36A C34A C33A 122.5(14)
F6A C34A C33A 119.7(12)
F7A C36A C35A 116.6(12)
F7A C36A C34A 123.9(14)
C35A C36A C34A 119.5(14)
F8A C35A C36A 123.2(15)
F8A C35A C37A 115.6(14)
C36A C35A C37A 121.1(12)
F9A C37A C38A 120.5(13)
F9A C37A C35A 124.1(12)
C38A C37A C35A 115.4(13)
C33A C38A C37A 127.1(14)
C33A C38A F10A 117.5(13)
C37A C38A F10A 115.4(14)
C44 C39 C40 115.8(4)
C44 C39 C15 122.3(4)
C40 C39 C15 121.6(4)
F11 C40 C41 118.1(4)
F11 C40 C39 119.3(4)
C41 C40 C39 122.6(5)
F12 C41 C42 120.3(4)
F12 C41 C40 120.4(5)
C42 C41 C40 119.3(5)
F13 C42 C41 119.2(5)
F13 C42 C43 120.4(5)
C41 C42 C43 120.4(4)
F14 C43 C44 119.8(5)
F14 C43 C42 121.0(4)
C44 C43 C42 119.2(5)
F15 C44 C43 118.3(4)
F15 C44 C39 119.0(4)
C43 C44 C39 122.7(4)
C50 C45 C46 118.4(5)
C50 C45 S2 124.2(3)
C46 C45 S2 117.4(4)
C47 C46 C45 120.4(5)
C47 C46 H46 119.8
C45 C46 H46 119.8
C46 C47 C48 120.9(5)
C46 C47 H47 119.6
C48 C47 H47 119.6
C49 C48 C47 120.5(5)
C49 C48 H48 119.8
C47 C48 H48 119.8
C48 C49 C50 119.9(5)
C48 C49 H49 120.0
C50 C49 H49 120.0
C45 C50 C49 119.8(5)
C45 C50 H50 120.1
C49 C50 H50 120.1
C52 C51 C56 115.1(5)
C52 C51 C20 123.1(4)
C56 C51 C20 121.9(5)
F16 C52 C51 120.2(4)
F16 C52 C53 116.4(5)
C51 C52 C53 123.4(5)
F17 C53 C54 120.9(5)
F17 C53 C52 120.0(6)
C54 C53 C52 119.0(6)
F18 C54 C53 119.0(7)
F18 C54 C55 121.0(6)
C53 C54 C55 120.0(5)
C54 C55 F19 120.3(6)
C54 C55 C56 120.6(5)
F19 C55 C56 119.0(6)
F20 C56 C55 118.8(5)
F20 C56 C51 119.3(5)
C55 C56 C51 121.8(5)

loop_
_geom_bond_atom_site_label_1
_geom_bond_atom_site_label_2
_geom_bond_distance
S1 C7 1.746(5)
S1 C27 1.788(5)
S2 C17 1.738(4)
S2 C45 1.769(5)
F1 C22 1.342(5)
F2 C23 1.352(5)
F3 C24 1.342(5)
F4 C25 1.346(5)
F5 C26 1.337(5)
F11 C40 1.331(5)
F12 C41 1.340(5)
F13 C42 1.345(5)
F14 C43 1.348(5)
F15 C44 1.352(5)
F16 C52 1.355(6)
F17 C53 1.349(7)
F18 C54 1.343(6)
F19 C55 1.368(6)
F20 C56 1.337(6)
O1W H1OA 1.02(2)
O1W H1OB 1.02(2)
N1 C1 1.382(6)
N1 C4 1.399(5)
N1 H1N 0.8800
N2 C7 1.382(6)
N2 C9 1.387(5)
N2 H2N 0.8800
N3 C11 1.379(5)
N3 C14 1.401(5)
N3 H3N 0.8800
N4 C17 1.364(5)
N4 C19 1.374(5)
N4 H4N 0.8800
C1 C20 1.347(6)
C1 C2 1.468(6)
C2 C3 1.351(6)
C2 H2 0.9500
C3 C4 1.449(6)
C3 H3 0.9500
C4 C5 1.362(6)
C5 C6 1.466(6)
C5 C21 1.485(5)
C6 C7 1.388(6)
C6 C8 1.439(6)
C8 C9 1.388(6)
C8 H8 0.9500
C9 C10 1.465(6)
C10 C11 1.368(6)
C10 C33A 1.493(12)
C10 C33 1.509(9)
C11 C12 1.456(6)
C12 C13 1.330(6)
C12 H12 0.9500
C13 C14 1.444(6)
C13 H13 0.9500
C14 C15 1.364(6)
C15 C16 1.460(6)
C15 C39 1.501(5)
C16 C17 1.399(6)
C16 C18 1.433(5)
C18 C19 1.369(6)
C18 H18 0.9500
C19 C20 1.486(6)
C20 C51 1.470(6)
C21 C26 1.394(6)
C21 C22 1.402(6)
C22 C23 1.384(6)
C23 C24 1.372(6)
C24 C25 1.378(6)
C25 C26 1.386(6)
C27 C32 1.374(7)
C27 C28 1.401(6)
C28 C29 1.413(7)
C28 H28 0.9500
C29 C30 1.346(8)
C29 H29 0.9500
C30 C31 1.394(7)
C30 H30 0.9500
C31 C32 1.378(7)
C31 H31 0.9500
C32 H32 0.9500
C33 C38 1.370(10)
C33 C34 1.394(10)
C34 F6 1.339(12)
C34 C35 1.376(11)
C35 F7 1.306(10)
C35 C36 1.356(11)
C36 F8 1.359(9)
C36 C37 1.394(12)
C37 F9 1.331(10)
C37 C38 1.379(10)
C38 F10 1.360(10)
C33A C38A 1.350(14)
C33A C34A 1.397(15)
C34A C36A 1.359(15)
C34A F6A 1.362(14)
C36A F7A 1.295(14)
C36A C35A 1.356(17)
C35A F8A 1.332(14)
C35A C37A 1.394(17)
C37A F9A 1.354(14)
C37A C38A 1.362(15)
C38A F10A 1.383(15)
C39 C44 1.388(6)
C39 C40 1.401(6)
C40 C41 1.382(6)
C41 C42 1.367(7)
C42 C43 1.387(7)
C43 C44 1.378(6)
C45 C50 1.393(6)
C45 C46 1.394(6)
C46 C47 1.363(8)
C46 H46 0.9500
C47 C48 1.372(9)
C47 H47 0.9500
C48 C49 1.349(7)
C48 H48 0.9500
C49 C50 1.408(7)
C49 H49 0.9500
C50 H50 0.9500
C51 C52 1.378(7)
C51 C56 1.392(6)
C52 C53 1.385(7)
C53 C54 1.352(8)
C54 C55 1.356(9)
C55 C56 1.376(8)

loop_
_geom_torsion_atom_site_label_1
_geom_torsion_atom_site_label_2
_geom_torsion_atom_site_label_3
_geom_torsion_atom_site_label_4
_geom_torsion
C4 N1 C1 C20 179.8(5)
C4 N1 C1 C2 3.0(5)
C20 C1 C2 C3 -179.4(5)
N1 C1 C2 C3 -2.7(6)
C1 C2 C3 C4 1.5(6)
C1 N1 C4 C5 -179.5(5)
C1 N1 C4 C3 -2.2(5)
C2 C3 C4 C5 177.6(5)
C2 C3 C4 N1 0.3(6)
N1 C4 C5 C6 2.9(8)
C3 C4 C5 C6 -173.8(5)
N1 C4 C5 C21 -177.0(4)
C3 C4 C5 C21 6.3(8)
C4 C5 C6 C7 -152.2(5)
C21 C5 C6 C7 27.7(6)
C4 C5 C6 C8 27.5(7)
C21 C5 C6 C8 -152.7(4)
C9 N2 C7 C6 1.3(5)
C9 N2 C7 S1 179.4(3)
C8 C6 C7 N2 -0.9(5)
C5 C6 C7 N2 178.8(4)
C8 C6 C7 S1 -178.7(4)
C5 C6 C7 S1 1.0(7)
C27 S1 C7 N2 86.2(4)
C27 S1 C7 C6 -96.2(5)
C7 C6 C8 C9 0.2(5)
C5 C6 C8 C9 -179.5(4)
C7 N2 C9 C8 -1.2(5)
C7 N2 C9 C10 175.7(4)
C6 C8 C9 N2 0.6(5)
C6 C8 C9 C10 -175.8(4)
N2 C9 C10 C11 154.0(4)
C8 C9 C10 C11 -30.1(8)
N2 C9 C10 C33A -32.7(11)
C8 C9 C10 C33A 143.2(11)
N2 C9 C10 C33 -18.2(9)
C8 C9 C10 C33 157.8(8)
C9 C10 C11 N3 -4.5(7)
C33A C10 C11 N3 -176.8(11)
C33 C10 C11 N3 167.8(8)
C9 C10 C11 C12 175.3(4)
C33A C10 C11 C12 3.0(13)
C33 C10 C11 C12 -12.4(10)
C14 N3 C11 C10 -176.6(4)
C14 N3 C11 C12 3.5(5)
C10 C11 C12 C13 177.3(5)
N3 C11 C12 C13 -2.9(5)
C11 C12 C13 C14 1.2(6)
C11 N3 C14 C15 177.4(4)
C11 N3 C14 C13 -2.8(5)
C12 C13 C14 C15 -179.3(5)
C12 C13 C14 N3 0.9(5)
N3 C14 C15 C16 3.5(7)
C13 C14 C15 C16 -176.2(4)
N3 C14 C15 C39 -174.2(4)
C13 C14 C15 C39 6.1(7)
C14 C15 C16 C17 -144.0(5)
C39 C15 C16 C17 33.7(7)
C14 C15 C16 C18 35.8(7)
C39 C15 C16 C18 -146.6(4)
C19 N4 C17 C16 -0.5(5)
C19 N4 C17 S2 175.7(3)
C18 C16 C17 N4 0.4(5)
C15 C16 C17 N4 -179.8(4)
C18 C16 C17 S2 -175.2(4)
C15 C16 C17 S2 4.6(7)
C45 S2 C17 N4 90.2(4)
C45 S2 C17 C16 -94.7(5)
C17 C16 C18 C19 -0.2(5)
C15 C16 C18 C19 180.0(4)
C16 C18 C19 N4 -0.1(5)
C16 C18 C19 C20 -179.6(5)
C17 N4 C19 C18 0.3(5)
C17 N4 C19 C20 179.9(4)
N1 C1 C20 C51 173.5(4)
C2 C1 C20 C51 -10.5(8)
N1 C1 C20 C19 -1.7(8)
C2 C1 C20 C19 174.3(5)
C18 C19 C20 C1 -40.0(8)
N4 C19 C20 C1 140.5(5)
C18 C19 C20 C51 144.7(5)
N4 C19 C20 C51 -34.7(6)
C4 C5 C21 C26 -114.1(5)
C6 C5 C21 C26 66.0(6)
C4 C5 C21 C22 66.7(6)
C6 C5 C21 C22 -113.2(5)
C26 C21 C22 F1 -178.9(4)
C5 C21 C22 F1 0.3(7)
C26 C21 C22 C23 -2.6(7)
C5 C21 C22 C23 176.6(4)
F1 C22 C23 F2 -3.4(7)
C21 C22 C23 F2 -179.8(4)
F1 C22 C23 C24 175.6(4)
C21 C22 C23 C24 -0.7(8)
F2 C23 C24 F3 0.1(7)
C22 C23 C24 F3 -178.9(4)
F2 C23 C24 C25 -177.6(4)
C22 C23 C24 C25 3.3(7)
F3 C24 C25 F4 -0.2(7)
C23 C24 C25 F4 177.6(4)
F3 C24 C25 C26 179.8(4)
C23 C24 C25 C26 -2.4(7)
F4 C25 C26 F5 0.7(7)
C24 C25 C26 F5 -179.3(4)
F4 C25 C26 C21 178.9(4)
C24 C25 C26 C21 -1.1(7)
C22 C21 C26 F5 -178.2(4)
C5 C21 C26 F5 2.6(7)
C22 C21 C26 C25 3.5(7)
C5 C21 C26 C25 -175.7(4)
C7 S1 C27 C32 -15.9(5)
C7 S1 C27 C28 166.0(4)
C32 C27 C28 C29 -1.0(7)
S1 C27 C28 C29 177.2(4)
C27 C28 C29 C30 0.0(8)
C28 C29 C30 C31 1.3(9)
C29 C30 C31 C32 -1.5(9)
C28 C27 C32 C31 0.8(8)
S1 C27 C32 C31 -177.2(4)
C30 C31 C32 C27 0.4(8)
C11 C10 C33 C38 131.5(15)
C9 C10 C33 C38 -56(2)
C33A C10 C33 C38 6(6)
C11 C10 C33 C34 -53(2)
C9 C10 C33 C34 119.7(17)
C33A C10 C33 C34 -178(9)
C38 C33 C34 F6 178.3(17)
C10 C33 C34 F6 3(3)
C38 C33 C34 C35 -2(3)
C10 C33 C34 C35 -177.3(15)
F6 C34 C35 F7 0(2)
C33 C34 C35 F7 -179.7(15)
F6 C34 C35 C36 -179.5(13)
C33 C34 C35 C36 0(2)
F7 C35 C36 F8 0.6(17)
C34 C35 C36 F8 -179.4(11)
F7 C35 C36 C37 -180.0(10)
C34 C35 C36 C37 -0.1(19)
C35 C36 C37 F9 -179.5(11)
F8 C36 C37 F9 -0.1(18)
C35 C36 C37 C38 0.9(19)
F8 C36 C37 C38 -179.7(12)
C34 C33 C38 F10 179.1(17)
C10 C33 C38 F10 -5(3)
C34 C33 C38 C37 3(3)
C10 C33 C38 C37 178.6(15)
F9 C37 C38 F10 1(2)
C36 C37 C38 F10 -178.9(13)
F9 C37 C38 C33 178.1(15)
C36 C37 C38 C33 -2(2)
C11 C10 C33A C38A 124(2)
C9 C10 C33A C38A -49(3)
C33 C10 C33A C38A -174(10)
C11 C10 C33A C34A -56(3)
C9 C10 C33A C34A 131(2)
C33 C10 C33A C34A 7(6)
C38A C33A C34A C36A 9(4)
C10 C33A C34A C36A -171(2)
C38A C33A C34A F6A -180(2)
C10 C33A C34A F6A 0(3)
F6A C34A C36A F7A 3(3)
C33A C34A C36A F7A 174(2)
F6A C34A C36A C35A -177.9(19)
C33A C34A C36A C35A -7(3)
F7A C36A C35A F8A -1(3)
C34A C36A C35A F8A 179.9(19)
F7A C36A C35A C37A -179.6(18)
C34A C36A C35A C37A 1(3)
F8A C35A C37A F9A 3(3)
C36A C35A C37A F9A -178.3(17)
F8A C35A C37A C38A -177.6(18)
C36A C35A C37A C38A 1(3)
C34A C33A C38A C37A -7(4)
C10 C33A C38A C37A 173(2)
C34A C33A C38A F10A 173(2)
C10 C33A C38A F10A -7(4)
F9A C37A C38A C33A -178(2)
C35A C37A C38A C33A 2(3)
F9A C37A C38A F10A 1(3)
C35A C37A C38A F10A -178(2)
C14 C15 C39 C44 -114.0(5)
C16 C15 C39 C44 68.2(6)
C14 C15 C39 C40 72.2(6)
C16 C15 C39 C40 -105.6(5)
C44 C39 C40 F11 -178.8(4)
C15 C39 C40 F11 -4.6(7)
C44 C39 C40 C41 -1.8(7)
C15 C39 C40 C41 172.3(5)
F11 C40 C41 F12 1.6(7)
C39 C40 C41 F12 -175.4(4)
F11 C40 C41 C42 179.0(4)
C39 C40 C41 C42 2.0(8)
F12 C41 C42 F13 -1.5(8)
C40 C41 C42 F13 -178.9(4)
F12 C41 C42 C43 178.3(5)
C40 C41 C42 C43 0.9(8)
F13 C42 C43 F14 -1.2(8)
C41 C42 C43 F14 178.9(5)
F13 C42 C43 C44 176.0(5)
C41 C42 C43 C44 -3.9(8)
F14 C43 C44 F15 1.7(7)
C42 C43 C44 F15 -175.6(4)
F14 C43 C44 C39 -178.7(4)
C42 C43 C44 C39 4.1(8)
C40 C39 C44 F15 178.4(4)
C15 C39 C44 F15 4.3(7)
C40 C39 C44 C43 -1.3(7)
C15 C39 C44 C43 -175.4(5)
C17 S2 C45 C50 -10.8(5)
C17 S2 C45 C46 167.6(4)
C50 C45 C46 C47 -1.1(8)
S2 C45 C46 C47 -179.6(5)
C45 C46 C47 C48 1.3(10)
C46 C47 C48 C49 0.7(10)
C47 C48 C49 C50 -2.8(9)
C46 C45 C50 C49 -0.9(7)
S2 C45 C50 C49 177.5(4)
C48 C49 C50 C45 2.9(8)
C1 C20 C51 C52 -50.9(7)
C19 C20 C51 C52 124.4(5)
C1 C20 C51 C56 130.0(5)
C19 C20 C51 C56 -54.7(6)
C56 C51 C52 F16 176.6(4)
C20 C51 C52 F16 -2.5(7)
C56 C51 C52 C53 -2.9(7)
C20 C51 C52 C53 178.0(5)
F16 C52 C53 F17 -0.4(7)
C51 C52 C53 F17 179.1(5)
F16 C52 C53 C54 -178.8(5)
C51 C52 C53 C54 0.7(8)
F17 C53 C54 F18 3.1(8)
C52 C53 C54 F18 -178.5(5)
F17 C53 C54 C55 -175.8(5)
C52 C53 C54 C55 2.6(8)
F18 C54 C55 F19 0.7(8)
C53 C54 C55 F19 179.6(5)
F18 C54 C55 C56 177.5(5)
C53 C54 C55 C56 -3.7(8)
C54 C55 C56 F20 -177.5(5)
F19 C55 C56 F20 -0.7(7)
C54 C55 C56 C51 1.4(8)
F19 C55 C56 C51 178.2(4)
C52 C51 C56 F20 -179.3(4)
C20 C51 C56 F20 -0.1(6)
C52 C51 C56 C55 1.8(7)
C20 C51 C56 C55 -179.0(4)
